data_2011011
loop_
_publ_author_name
'Kubo, Kanji'
' Kato, Nobuo'
' Mori, Akira'
'Takeshita, Hitoshi'

_publ_section_title
;20-Dicyanomethylene-5,8,11,14-tetraoxa-2,17-dithiabicyclo[16.4.1]tricosa-1(23),18,21-triene
 and its mercury(II) dichloride complex
;
_journal_issue 6
_journal_name_full 'Acta Crystallographica Section C'
_journal_page_first 644
_journal_page_last 646
_journal_paper_doi 10.1107/S010827010000305X
_journal_volume 56
_journal_year 2000
_chemical_formula_moiety 'C20 H24 Cl2 Hg N2 O4 S2'
_chemical_formula_sum 'C20 H24 Cl2 Hg N2 O4 S2'
_chemical_formula_weight 692.02
_chemical_name_systematic
;
 ?
;
_space_group_IT_number 14
_symmetry_cell_setting monoclinic
_symmetry_space_group_name_Hall '-P 2yab'
_symmetry_space_group_name_H-M 'P 1 21/a 1'
_audit_creation_method SHELXL-97
_cell_angle_alpha 90.00
_cell_angle_beta 95.337(5)
_cell_angle_gamma 90.00
_cell_formula_units_Z 8
_cell_length_a 15.387(5)
_cell_length_b 22.349(5)
_cell_length_c 14.579(5)
_cell_measurement_reflns_used 22
_cell_measurement_temperature 296(2)
_cell_measurement_theta_max 42.14
_cell_measurement_theta_min 19.93
_cell_volume 4992(3)
_computing_cell_refinement ' CAD-4 Software'
_computing_data_collection ' CAD-4 Software (Enraf-Nonius, 1989)'
_computing_data_reduction ' MolEN (Fair, 1990)'
_computing_molecular_graphics 'Xtal_GX (Hall & du Boulay, 1995)'
_computing_publication_material SHELXL97
_computing_structure_refinement 'SHELXL97 (Sheldrick, 1997)'
_computing_structure_solution ' SIR97 (Altomare et al., 1999)'
_diffrn_ambient_temperature 296(2)
_diffrn_measured_fraction_theta_full .000
_diffrn_measured_fraction_theta_max 1.000
_diffrn_measurement_device_type 'Enraf-Nonius FR590'
_diffrn_measurement_method \w--2\q
_diffrn_radiation_monochromator graphite
_diffrn_radiation_source 'fine-focus sealed tube'
_diffrn_radiation_type CuK\a
_diffrn_radiation_wavelength 1.54184
_diffrn_reflns_av_R_equivalents .0519
_diffrn_reflns_av_sigmaI/netI .1257
_diffrn_reflns_limit_h_max 18
_diffrn_reflns_limit_h_min -18
_diffrn_reflns_limit_k_max 0
_diffrn_reflns_limit_k_min -26
_diffrn_reflns_limit_l_max 17
_diffrn_reflns_limit_l_min 0
_diffrn_reflns_number 8840
_diffrn_reflns_theta_full .50
_diffrn_reflns_theta_max 64.98
_diffrn_reflns_theta_min 3.04
_diffrn_standards_decay_% 6.4
_diffrn_standards_interval_time 120
_diffrn_standards_number 3
_exptl_absorpt_coefficient_mu 14.840
_exptl_absorpt_correction_T_max .227
_exptl_absorpt_correction_T_min .179
_exptl_absorpt_correction_type empirical
_exptl_absorpt_process_details ' via \y scans (North et al., 1968)'
_exptl_crystal_colour red
_exptl_crystal_density_diffrn 1.842
_exptl_crystal_density_meas ?
_exptl_crystal_description prism
_exptl_crystal_F_000 2688
_exptl_crystal_size_max .15
_exptl_crystal_size_mid .10
_exptl_crystal_size_min .10
_refine_diff_density_max 1.056
_refine_diff_density_min -1.480
_refine_ls_extinction_method none
_refine_ls_goodness_of_fit_ref 1.009
_refine_ls_hydrogen_treatment constr
_refine_ls_matrix_type full
_refine_ls_number_parameters 559
_refine_ls_number_reflns 8483
_refine_ls_number_restraints 0
_refine_ls_restrained_S_all 1.009
_refine_ls_R_factor_all .1434
_refine_ls_R_factor_gt .0520
_refine_ls_shift/su_max <0.001
_refine_ls_shift/su_mean .000
_refine_ls_structure_factor_coef Fsqd
_refine_ls_weighting_details 'calc w = 1/[\s^2^(Fo^2^)+(0.0584P)^2^] where P=(Fo^2^+2Fc^2^)/3'
_refine_ls_weighting_scheme calc
_refine_ls_wR_factor_ref .1370
_reflns_number_gt 4883
_reflns_number_total 8483
_reflns_threshold_expression I>2\s(I)
_cod_data_source_file ja1020.cif
_cod_data_source_block II
_cod_depositor_comments
;
The following automatic conversions were performed:

'_exptl_crystal_density_meas' value 'not measured' was changed to '?'
- the value is perceived as not measured.

Automatic conversion script
Id: cif_fix_values 3008 2015-01-20 13:52:24Z robertas 
;
_cod_original_sg_symbol_H-M 'P 21/a'
_cod_database_code 2011011
_cod_database_fobs_code 2011011

loop_
_symmetry_equiv_pos_as_xyz
'x, y, z'
'-x+1/2, y+1/2, -z'
'-x, -y, -z'
'x-1/2, -y-1/2, z'

loop_
_atom_site_label
_atom_site_fract_x
_atom_site_fract_y
_atom_site_fract_z
_atom_site_U_iso_or_equiv
_atom_site_adp_type
_atom_site_calc_flag
_atom_site_refinement_flags
_atom_site_occupancy
_atom_site_disorder_assembly
_atom_site_disorder_group
_atom_site_type_symbol
Hg1 -.07028(3) -.18514(2) .35260(4) .03935(15) Uani d . 1 . . Hg
Hg2 -.38325(3) -.08054(3) -.29278(4) .04392(16) Uani d . 1 . . Hg
Cl1 .0391(2) -.25408(15) .3439(3) .0559(9) Uani d . 1 . . Cl
Cl2 -.1778(2) -.11403(16) .3300(2) .0559(9) Uani d . 1 . . Cl
Cl3 -.2394(2) -.06090(19) -.2429(3) .0706(11) Uani d . 1 . . Cl
Cl4 -.5301(2) -.10209(17) -.3246(3) .0628(10) Uani d . 1 . . Cl
S1 .0553(2) -.08845(14) .2607(2) .0442(8) Uani d . 1 . . S
S2 -.1248(2) -.20521(14) -.0075(2) .0461(8) Uani d . 1 . . S
S3 -.4529(2) .00811(14) -.1497(2) .0391(7) Uani d . 1 . . S
S4 -.4086(2) -.19292(15) .0285(3) .0527(9) Uani d . 1 . . S
O1 .0202(6) -.0885(4) .4650(6) .050(2) Uani d . 1 . . O
O2 -.0519(5) -.1964(4) .5362(5) .042(2) Uani d . 1 . . O
O3 -.1836(5) -.2583(4) .4318(6) .042(2) Uani d . 1 . . O
O4 -.1753(5) -.2721(4) .2350(5) .038(2) Uani d . 1 . . O
O5 -.3944(5) .0554(4) -.3279(5) .041(2) Uani d . 1 . . O
O6 -.3728(5) -.0408(4) -.4594(5) .041(2) Uani d . 1 . . O
O7 -.3256(6) -.1598(4) -.4092(6) .047(2) Uani d . 1 . . O
O8 -.3811(6) -.2061(4) -.2388(7) .055(2) Uani d . 1 . . O
N1 -.1949(9) .1215(6) -.0773(9) .073(4) Uani d . 1 . . N
N2 -.0447(11) .1422(6) .1801(9) .091(5) Uani d . 1 . . N
N3 -.2282(9) .0524(6) .3319(10) .084(5) Uani d . 1 . . N
N4 -.3259(10) .1701(6) .1111(9) .082(5) Uani d . 1 . . N
C1 -.0912(7) .0090(5) .0634(8) .032(3) Uani d . 1 . . C
C2 -.0385(7) -.0139(5) .1397(8) .035(3) Uani d . 1 . . C
H2 -.0153 .0148 .1811 .041 Uiso calc R 1 . . H
C3 -.0162(7) -.0708(5) .1623(8) .037(3) Uani d . 1 . . C
C4 -.0421(8) -.1260(6) .1168(9) .041(3) Uani d . 1 . . C
H4 -.0196 -.1606 .1454 .050 Uiso calc R 1 . . H
C5 -.0953(7) -.1346(5) .0369(8) .032(3) Uani d . 1 . . C
C6 -.1313(8) -.0879(5) -.0216(8) .040(3) Uani d . 1 . . C
H6 -.1603 -.1011 -.0767 .048 Uiso calc R 1 . . H
C7 -.1307(7) -.0273(6) -.0110(9) .041(3) Uani d . 1 . . C
H7 -.1603 -.0061 -.0592 .050 Uiso calc R 1 . . H
C8 -.1061(8) .0708(5) .0560(8) .034(3) Uani d . 1 . . C
C9 -.1570(9) .0980(5) -.0178(10) .045(3) Uani d . 1 . . C
C10 -.0707(11) .1098(6) .1256(11) .063(4) Uani d . 1 . . C
C11 .0470(10) -.0266(6) .3379(8) .054(4) Uani d . 1 . . C
H11A .0817 .0068 .3195 .065 Uiso calc R 1 . . H
H11B -.0132 -.0137 .3374 .065 Uiso calc R 1 . . H
C12 .0809(9) -.0482(6) .4335(9) .054(4) Uani d . 1 . . C
H12A .1369 -.0678 .4312 .064 Uiso calc R 1 . . H
H12B .0887 -.0144 .4753 .064 Uiso calc R 1 . . H
C13 .0491(10) -.1140(7) .5517(10) .066(4) Uani d . 1 . . C
H13A .0724 -.0830 .5937 .079 Uiso calc R 1 . . H
H13B .0951 -.1429 .5444 .079 Uiso calc R 1 . . H
C14 -.0264(10) -.1443(6) .5901(9) .055(4) Uani d . 1 . . C
H14A -.0101 -.1559 .6535 .065 Uiso calc R 1 . . H
H14B -.0752 -.1167 .5893 .065 Uiso calc R 1 . . H
C15 -.1166(8) -.2307(6) .5769(8) .045(3) Uani d . 1 . . C
H15A -.1666 -.2057 .5861 .054 Uiso calc R 1 . . H
H15B -.0930 -.2458 .6365 .054 Uiso calc R 1 . . H
C16 -.1438(8) -.2811(6) .5154(9) .049(4) Uani d . 1 . . C
H16A -.0934 -.3051 .5039 .058 Uiso calc R 1 . . H
H16B -.1846 -.3064 .5442 .058 Uiso calc R 1 . . H
C17 -.2280(8) -.3029(5) .3740(8) .041(3) Uani d . 1 . . C
H17A -.2799 -.3161 .4013 .050 Uiso calc R 1 . . H
H17B -.1902 -.3373 .3693 .050 Uiso calc R 1 . . H
C18 -.2529(7) -.2787(6) .2816(8) .041(3) Uani d . 1 . . C
H18A -.2933 -.3057 .2474 .049 Uiso calc R 1 . . H
H18B -.2813 -.2402 .2863 .049 Uiso calc R 1 . . H
C19 -.1930(7) -.2428(5) .1481(8) .036(3) Uani d . 1 . . C
H19A -.2000 -.2002 .1574 .043 Uiso calc R 1 . . H
H19B -.2465 -.2582 .1165 .043 Uiso calc R 1 . . H
C20 -.1186(8) -.2539(5) .0919(8) .039(3) Uani d . 1 . . C
H20A -.1196 -.2952 .0717 .046 Uiso calc R 1 . . H
H20B -.0640 -.2470 .1293 .046 Uiso calc R 1 . . H
C21 -.3254(7) .0143(6) .1129(8) .034(3) Uani d . 1 . . C
C22 -.3634(7) .0246(5) .0190(8) .031(3) Uani d . 1 . . C
H22 -.3614 .0640 -.0012 .038 Uiso calc R 1 . . H
C23 -.4010(8) -.0145(5) -.0430(8) .035(3) Uani d . 1 . . C
C24 -.4142(7) -.0776(5) -.0364(9) .039(3) Uani d . 1 . . C
H24 -.4457 -.0949 -.0872 .047 Uiso calc R 1 . . H
C25 -.3876(7) -.1165(5) .0335(9) .037(3) Uani d . 1 . . C
C26 -.3397(8) -.0986(6) .1197(9) .045(3) Uani d . 1 . . C
H26 -.3249 -.1297 .1605 .054 Uiso calc R 1 . . H
C27 -.3139(8) -.0451(6) .1492(8) .044(3) Uani d . 1 . . C
H27 -.2809 -.0462 .2060 .053 Uiso calc R 1 . . H
C28 -.3001(8) .0626(6) .1681(9) .042(3) Uani d . 1 . . C
C29 -.2627(9) .0570(7) .2608(11) .052(4) Uani d . 1 . . C
C30 -.3133(9) .1217(7) .1374(9) .049(4) Uani d . 1 . . C
C31 -.4160(8) .0829(5) -.1742(8) .042(3) Uani d . 1 . . C
H31A -.4424 .1120 -.1360 .051 Uiso calc R 1 . . H
H31B -.3531 .0857 -.1625 .051 Uiso calc R 1 . . H
C32 -.4441(9) .0937(5) -.2744(8) .043(3) Uani d . 1 . . C
H32A -.5058 .0852 -.2872 .052 Uiso calc R 1 . . H
H32B -.4341 .1352 -.2899 .052 Uiso calc R 1 . . H
C33 -.4211(9) .0567(6) -.4227(8) .050(4) Uani d . 1 . . C
H33A -.4223 .0977 -.4448 .059 Uiso calc R 1 . . H
H33B -.4793 .0401 -.4342 .059 Uiso calc R 1 . . H
C34 -.3580(9) .0206(6) -.4722(9) .049(4) Uani d . 1 . . C
H34A -.3650 .0301 -.5374 .059 Uiso calc R 1 . . H
H34B -.2987 .0307 -.4487 .059 Uiso calc R 1 . . H
C35 -.3184(9) -.0771(6) -.5109(10) .062(4) Uani d . 1 . . C
H35A -.2577 -.0717 -.4879 .074 Uiso calc R 1 . . H
H35B -.3251 -.0655 -.5752 .074 Uiso calc R 1 . . H
C36 -.3443(9) -.1415(6) -.5012(9) .053(4) Uani d . 1 . . C
H36A -.4063 -.1461 -.5193 .064 Uiso calc R 1 . . H
H36B -.3126 -.1663 -.5413 .064 Uiso calc R 1 . . H
C37 -.3523(9) -.2203(6) -.3940(10) .053(4) Uani d . 1 . . C
H37A -.3251 -.2472 -.4350 .064 Uiso calc R 1 . . H
H37B -.4151 -.2238 -.4062 .064 Uiso calc R 1 . . H
C38 -.3252(9) -.2358(6) -.2969(11) .059(4) Uani d . 1 . . C
H38A -.3288 -.2788 -.2883 .071 Uiso calc R 1 . . H
H38B -.2652 -.2236 -.2810 .071 Uiso calc R 1 . . H
C39 -.3542(9) -.2099(6) -.1438(10) .054(4) Uani d . 1 . . C
H39A -.3170 -.1763 -.1248 .064 Uiso calc R 1 . . H
H39B -.3215 -.2465 -.1307 .064 Uiso calc R 1 . . H
C40 -.4346(9) -.2095(6) -.0929(9) .049(4) Uani d . 1 . . C
H40A -.4630 -.2482 -.0992 .059 Uiso calc R 1 . . H
H40B -.4751 -.1797 -.1199 .059 Uiso calc R 1 . . H

loop_
_atom_site_aniso_label
_atom_site_aniso_U_11
_atom_site_aniso_U_22
_atom_site_aniso_U_33
_atom_site_aniso_U_12
_atom_site_aniso_U_13
_atom_site_aniso_U_23
Hg1 .0362(3) .0418(3) .0404(3) .0069(3) .0058(2) .0016(3)
Hg2 .0450(3) .0482(3) .0392(3) -.0013(3) .0072(2) -.0037(3)
Cl1 .0414(19) .047(2) .081(3) .0113(15) .0117(17) -.0022(19)
Cl2 .053(2) .056(2) .059(2) .0232(17) .0103(16) .0041(18)
Cl3 .052(2) .091(3) .066(3) -.011(2) -.0092(18) .007(2)
Cl4 .044(2) .073(3) .072(3) -.0135(18) .0081(17) -.012(2)
S1 .0492(19) .040(2) .0427(19) .0040(15) -.0001(15) -.0026(15)
S2 .074(2) .0314(18) .0341(18) -.0017(16) .0086(16) -.0027(14)
S3 .0521(19) .0297(17) .0357(17) -.0014(14) .0052(15) .0002(14)
S4 .066(2) .0328(19) .061(2) .0002(16) .0181(18) .0099(17)
O1 .060(6) .043(6) .045(5) -.013(5) -.007(5) .004(4)
O2 .053(5) .043(6) .029(5) -.001(4) .001(4) -.008(4)
O3 .047(5) .038(5) .042(5) .007(4) .005(4) .008(4)
O4 .030(4) .049(5) .035(5) .007(4) .010(4) .007(4)
O5 .055(5) .040(5) .029(5) .004(4) .002(4) .000(4)
O6 .045(5) .050(6) .030(5) -.003(4) .012(4) -.003(4)
O7 .065(6) .032(5) .045(6) .007(4) .013(5) -.004(4)
O8 .054(6) .055(6) .058(6) .014(5) .018(5) .001(5)
N1 .085(10) .053(9) .077(10) .017(7) -.006(8) .015(8)
N2 .175(16) .032(8) .061(9) .011(9) -.014(10) -.004(7)
N3 .089(11) .089(11) .068(10) -.020(9) -.033(8) .017(8)
N4 .135(13) .067(10) .044(8) -.020(9) .005(8) -.009(7)
C1 .035(7) .026(7) .038(7) .001(5) .014(6) .009(6)
C2 .043(7) .027(7) .035(7) -.010(6) .012(6) .004(6)
C3 .035(7) .038(8) .039(7) -.002(6) .012(5) .007(6)
C4 .043(8) .032(7) .050(8) .002(6) .004(6) .011(6)
C5 .035(7) .030(7) .033(7) -.002(5) .014(5) .003(5)
C6 .048(8) .035(8) .035(7) -.004(6) -.003(6) .015(6)
C7 .035(7) .053(9) .038(8) -.011(6) .016(6) .004(6)
C8 .052(8) .016(6) .034(7) .010(5) .011(6) .000(5)
C9 .060(9) .018(7) .057(9) .004(6) .018(7) .011(6)
C10 .102(13) .029(8) .057(10) .003(8) .010(9) .003(8)
C11 .093(11) .034(8) .035(8) -.015(8) .005(7) -.001(6)
C12 .069(10) .042(8) .050(9) -.012(7) -.001(7) -.010(7)
C13 .066(10) .063(11) .063(10) -.004(8) -.020(8) -.007(9)
C14 .082(11) .048(9) .032(8) -.014(8) .000(7) -.003(7)
C15 .055(8) .051(9) .030(7) .003(7) .015(6) .005(6)
C16 .051(8) .043(8) .055(9) .007(7) .019(7) .020(7)
C17 .050(8) .031(7) .047(8) -.007(6) .026(6) .009(6)
C18 .042(7) .038(8) .042(8) -.013(6) .009(6) .000(6)
C19 .036(7) .024(7) .047(8) -.003(5) .002(6) .010(6)
C20 .055(8) .026(7) .037(7) -.001(6) .015(6) .002(6)
C21 .024(6) .040(8) .039(7) .004(5) .005(5) -.001(6)
C22 .034(7) .017(6) .044(7) -.006(5) .010(6) .002(5)
C23 .052(8) .023(6) .033(7) .010(6) .016(6) -.003(5)
C24 .036(7) .033(7) .045(8) .001(6) -.006(6) .001(6)
C25 .038(7) .029(7) .045(8) -.007(6) .017(6) -.005(6)
C26 .054(8) .037(8) .043(8) .016(6) .007(7) .009(6)
C27 .048(8) .056(9) .027(7) .017(7) -.012(6) .003(6)
C28 .039(7) .038(8) .049(8) .001(6) .002(6) .001(6)
C29 .040(8) .059(10) .054(9) -.002(7) -.003(7) -.003(8)
C30 .052(9) .060(10) .035(8) -.014(8) -.003(6) -.007(7)
C31 .056(8) .034(7) .039(7) -.005(6) .021(6) .001(6)
C32 .072(9) .024(7) .034(7) -.001(6) .009(7) .007(5)
C33 .080(10) .033(7) .035(7) -.002(7) .000(7) .008(6)
C34 .068(10) .041(8) .038(8) -.013(7) .009(7) .002(7)
C35 .068(10) .063(10) .061(10) -.003(8) .041(8) -.012(8)
C36 .059(9) .056(10) .047(9) .003(7) .013(7) .001(7)
C37 .048(9) .043(9) .071(11) .003(7) .012(8) -.008(8)
C38 .058(10) .035(8) .085(12) .000(7) .009(9) -.009(8)
C39 .061(9) .039(8) .064(10) .006(7) .024(8) .004(7)
C40 .069(10) .020(7) .060(9) -.008(6) .011(8) -.008(6)

loop_
_atom_type_symbol
_atom_type_description
_atom_type_scat_dispersion_real
_atom_type_scat_dispersion_imag
_atom_type_scat_source
C C .0181 .0091 'International Tables Vol C Tables 4.2.6.8 and 6.1.1.4'
H H .0000 .0000 'International Tables Vol C Tables 4.2.6.8 and 6.1.1.4'
N N .0311 .0180 'International Tables Vol C Tables 4.2.6.8 and 6.1.1.4'
O O .0492 .0322 'International Tables Vol C Tables 4.2.6.8 and 6.1.1.4'
S S .3331 .5567 'International Tables Vol C Tables 4.2.6.8 and 6.1.1.4'
Cl Cl .3639 .7018 'International Tables Vol C Tables 4.2.6.8 and 6.1.1.4'
Hg Hg -4.2923 7.6849 'International Tables Vol C Tables 4.2.6.8 and 6.1.1.4'

loop_
_geom_angle_atom_site_label_1
_geom_angle_atom_site_label_2
_geom_angle_atom_site_label_3
_geom_angle
_geom_angle_publ_flag
Cl1 Hg1 Cl2 168.43(13) yes
Cl1 Hg1 O2 89.0(2) ?
Cl2 Hg1 O2 102.51(19) ?
Cl1 Hg1 O3 96.99(19) ?
Cl2 Hg1 O3 89.75(19) ?
O2 Hg1 O3 62.1(2) yes
Cl1 Hg1 O4 83.73(17) ?
Cl2 Hg1 O4 91.39(17) ?
O2 Hg1 O4 121.1(2) ?
O3 Hg1 O4 61.1(2) yes
Cl1 Hg1 O1 102.1(2) ?
Cl2 Hg1 O1 82.6(2) ?
O2 Hg1 O1 61.2(2) yes
O3 Hg1 O1 119.2(2) ?
O4 Hg1 O1 173.9(2) ?
Cl1 Hg1 S1 87.51(11) ?
Cl2 Hg1 S1 85.93(11) ?
O2 Hg1 S1 117.42(18) ?
O3 Hg1 S1 175.43(18) ?
O4 Hg1 S1 120.48(16) ?
O1 Hg1 S1 58.76(18) yes
Cl3 Hg2 Cl4 173.18(14) yes
Cl3 Hg2 O6 95.1(2) ?
Cl4 Hg2 O6 91.6(2) ?
Cl3 Hg2 O7 87.7(2) ?
Cl4 Hg2 O7 96.4(2) ?
O6 Hg2 O7 65.1(3) yes
Cl3 Hg2 O8 96.4(2) ?
Cl4 Hg2 O8 80.8(2) ?
O6 Hg2 O8 125.5(3) ?
O7 Hg2 O8 62.3(3) yes
Cl3 Hg2 O5 84.36(18) ?
Cl4 Hg2 O5 97.68(18) ?
O6 Hg2 O5 61.1(2) yes
O7 Hg2 O5 124.5(2) ?
O8 Hg2 O5 173.2(2) ?
Cl3 Hg2 S3 92.71(12) ?
Cl4 Hg2 S3 82.94(11) ?
O6 Hg2 S3 117.36(19) ?
O7 Hg2 S3 177.4(2) ?
O8 Hg2 S3 115.11(19) ?
O5 Hg2 S3 58.06(16) yes
C3 S1 C11 105.2(6) ?
C3 S1 Hg1 97.6(4) ?
C11 S1 Hg1 100.0(4) ?
C5 S2 C20 104.7(6) ?
C5 S2 Hg1 62.7(4) ?
C20 S2 Hg1 42.2(4) ?
C23 S3 C31 108.4(6) ?
C23 S3 Hg2 104.6(4) ?
C31 S3 Hg2 108.6(4) ?
C25 S4 C40 105.3(6) ?
C25 S4 Hg2 63.1(4) ?
C40 S4 Hg2 43.2(4) ?
C12 O1 C13 112.7(10) ?
C12 O1 Hg1 125.2(7) ?
C13 O1 Hg1 106.8(7) ?
C15 O2 C14 111.8(9) ?
C15 O2 Hg1 117.0(7) ?
C14 O2 Hg1 117.9(7) ?
C16 O3 C17 113.7(9) ?
C16 O3 Hg1 109.9(7) ?
C17 O3 Hg1 117.1(6) ?
C19 O4 C18 111.7(8) ?
C19 O4 Hg1 105.1(6) ?
C18 O4 Hg1 103.0(6) ?
C33 O5 C32 113.8(9) ?
C33 O5 Hg2 101.0(7) ?
C32 O5 Hg2 121.7(6) ?
C34 O6 C35 112.0(10) ?
C34 O6 Hg2 118.7(7) ?
C35 O6 Hg2 112.8(8) ?
C36 O7 C37 112.5(10) ?
C36 O7 Hg2 111.3(7) ?
C37 O7 Hg2 114.3(7) ?
C39 O8 C38 114.6(10) ?
C39 O8 Hg2 108.6(8) ?
C38 O8 Hg2 106.3(7) ?
C8 C1 C2 119.7(11) ?
C8 C1 C7 116.2(11) ?
C2 C1 C7 124.1(11) ?
C3 C2 C1 130.4(12) ?
C2 C3 C4 129.9(12) ?
C2 C3 S1 122.2(10) ?
C4 C3 S1 107.9(9) ?
C2 C3 Hg1 136.2(8) ?
C4 C3 Hg1 72.5(7) ?
S1 C3 Hg1 55.8(3) ?
C5 C4 C3 129.0(12) ?
C5 C4 Hg1 128.1(8) ?
C3 C4 Hg1 86.0(7) ?
C4 C5 C6 124.9(11) ?
C4 C5 S2 123.6(9) ?
C6 C5 S2 111.5(9) ?
C7 C6 C5 131.4(12) ?
C6 C7 C1 129.9(12) ?
C1 C8 C10 120.4(11) ?
C1 C8 C9 124.0(11) ?
C10 C8 C9 115.7(11) ?
N1 C9 C8 177.1(15) ?
N2 C10 C8 177.7(18) ?
C12 C11 S1 107.0(9) ?
C12 C11 Hg1 77.7(7) ?
S1 C11 Hg1 53.8(4) ?
O1 C12 C11 108.7(11) ?
O1 C12 Hg1 37.9(5) ?
C11 C12 Hg1 80.2(7) ?
O1 C13 C14 108.9(11) ?
O1 C13 Hg1 51.3(6) ?
C14 C13 Hg1 75.5(7) ?
O2 C14 C13 110.1(11) ?
O2 C14 Hg1 41.3(5) ?
C13 C14 Hg1 80.6(8) ?
O2 C15 C16 109.0(10) ?
O2 C15 Hg1 42.1(5) ?
C16 C15 Hg1 74.3(7) ?
O3 C16 C15 109.0(10) ?
O3 C16 Hg1 47.7(5) ?
C15 C16 Hg1 81.5(7) ?
O3 C17 C18 110.6(9) ?
O3 C17 Hg1 42.2(5) ?
C18 C17 Hg1 76.8(6) ?
O4 C18 C17 108.4(10) ?
O4 C18 Hg1 54.0(5) ?
C17 C18 Hg1 79.6(6) ?
O4 C19 C20 108.6(9) ?
O4 C19 Hg1 52.5(5) ?
C20 C19 Hg1 98.3(7) ?
C19 C20 S2 110.9(8) ?
C28 C21 C27 119.4(11) ?
C28 C21 C22 119.3(11) ?
C27 C21 C22 121.3(11) ?
C23 C22 C21 129.5(11) ?
C22 C23 C24 130.5(11) ?
C22 C23 S3 122.6(9) ?
C24 C23 S3 106.7(9) ?
C22 C23 Hg2 142.7(8) ?
C24 C23 Hg2 73.5(7) ?
S3 C23 Hg2 50.0(3) ?
C25 C24 C23 129.8(12) ?
C25 C24 Hg2 131.3(8) ?
C23 C24 Hg2 85.4(7) ?
C24 C25 C26 124.0(11) ?
C24 C25 S4 123.4(10) ?
C26 C25 S4 112.6(10) ?
C27 C26 C25 130.2(12) ?
C26 C27 C21 134.0(12) ?
C21 C28 C30 121.7(12) ?
C21 C28 C29 123.4(12) ?
C30 C28 C29 114.8(12) ?
N3 C29 C28 175.7(16) ?
N4 C30 C28 178.6(16) ?
C32 C31 S3 105.8(8) ?
O5 C32 C31 108.3(10) ?
O5 C32 Hg2 40.8(5) ?
C31 C32 Hg2 82.1(6) ?
O5 C33 C34 108.6(11) ?
O5 C33 Hg2 56.6(6) ?
C34 C33 Hg2 73.5(7) ?
O6 C34 C33 110.0(10) ?
O6 C34 Hg2 40.7(5) ?
C33 C34 Hg2 82.3(7) ?
O6 C35 C36 108.7(10) ?
O6 C35 Hg2 44.6(6) ?
C36 C35 Hg2 77.8(7) ?
O7 C36 C35 109.5(12) ?
O7 C36 Hg2 46.2(6) ?
C35 C36 Hg2 76.9(7) ?
O7 C37 C38 107.9(11) ?
O7 C37 Hg2 43.8(5) ?
C38 C37 Hg2 81.0(8) ?
O8 C38 C37 109.1(11) ?
O8 C38 Hg2 51.2(6) ?
C37 C38 Hg2 75.0(7) ?
O8 C39 C40 107.7(11) ?
O8 C39 Hg2 49.7(6) ?
C40 C39 Hg2 103.3(8) ?
C39 C40 S4 111.4(10) ?

loop_
_geom_bond_atom_site_label_1
_geom_bond_atom_site_label_2
_geom_bond_site_symmetry_2
_geom_bond_distance
_geom_bond_publ_flag
Hg1 Cl1 . 2.294(3) yes
Hg1 Cl2 . 2.295(3) yes
Hg1 O2 . 2.677(8) yes
Hg1 O3 . 2.725(8) yes
Hg1 O4 . 2.969(8) yes
Hg1 O1 . 2.978(8) yes
Hg1 S1 . 3.268(3) yes
Hg2 Cl3 . 2.307(4) yes
Hg2 Cl4 . 2.314(3) yes
Hg2 O6 . 2.606(8) yes
Hg2 O7 . 2.661(8) yes
Hg2 O8 . 2.913(9) yes
Hg2 O5 . 3.083(8) yes
Hg2 S3 . 3.138(3) yes
S1 C3 . 1.770(12) yes
S1 C11 . 1.794(13) ?
S2 C5 . 1.750(12) yes
S2 C20 . 1.806(11) ?
S3 C23 . 1.755(12) yes
S3 C31 . 1.811(12) ?
S4 C25 . 1.738(12) yes
S4 C40 . 1.816(13) ?
O1 C12 . 1.404(14) ?
O1 C13 . 1.421(15) ?
O2 C15 . 1.430(13) ?
O2 C14 . 1.440(14) ?
O3 C16 . 1.407(14) ?
O3 C17 . 1.436(14) ?
O4 C19 . 1.430(12) ?
O4 C18 . 1.435(12) ?
O5 C33 . 1.406(13) ?
O5 C32 . 1.426(13) ?
O6 C34 . 1.408(14) ?
O6 C35 . 1.427(14) ?
O7 C36 . 1.407(14) ?
O7 C37 . 1.437(15) ?
O8 C39 . 1.410(15) ?
O8 C38 . 1.427(15) ?
N1 C9 . 1.129(16) yes
N2 C10 . 1.121(17) yes
N3 C29 . 1.124(16) yes
N4 C30 . 1.158(17) yes
C1 C8 . 1.403(14) yes
C1 C2 . 1.411(15) yes
C1 C7 . 1.443(16) yes
C2 C3 . 1.348(15) yes
C3 C4 . 1.439(16) yes
C4 C5 . 1.374(16) yes
C5 C6 . 1.426(15) yes
C6 C7 . 1.363(16) yes
C8 C10 . 1.408(19) yes
C8 C9 . 1.410(17) yes
C11 C12 . 1.520(17) ?
C13 C14 . 1.497(18) ?
C15 C16 . 1.476(17) ?
C17 C18 . 1.468(16) ?
C19 C20 . 1.489(15) ?
C21 C28 . 1.382(16) yes
C21 C27 . 1.434(16) yes
C21 C22 . 1.456(15) yes
C22 C23 . 1.348(15) yes
C23 C24 . 1.430(15) yes
C24 C25 . 1.374(16) yes
C25 C26 . 1.453(17) yes
C26 C27 . 1.319(17) yes
C28 C30 . 1.403(19) yes
C28 C29 . 1.424(18) yes
C31 C32 . 1.505(15) ?
C33 C34 . 1.497(17) ?
C35 C36 . 1.504(18) ?
C37 C38 . 1.481(18) ?
C39 C40 . 1.501(16) ?

loop_
_geom_torsion_atom_site_label_1
_geom_torsion_atom_site_label_2
_geom_torsion_atom_site_label_3
_geom_torsion_atom_site_label_4
_geom_torsion
_geom_torsion_publ_flag
Cl1 Hg1 S1 C3 121.3(4) ?
Cl2 Hg1 S1 C3 -49.1(4) ?
O2 Hg1 S1 C3 -151.1(4) ?
O3 Hg1 S1 C3 -68(2) ?
O4 Hg1 S1 C3 40.1(5) ?
O1 Hg1 S1 C3 -132.9(5) ?
Cl1 Hg1 S1 C11 -131.7(5) ?
Cl2 Hg1 S1 C11 57.8(5) ?
O2 Hg1 S1 C11 -44.2(5) ?
O3 Hg1 S1 C11 38(2) ?
O4 Hg1 S1 C11 147.0(5) ?
O1 Hg1 S1 C11 -25.9(5) ?
Cl1 Hg1 S2 C5 -119.1(4) ?
Cl2 Hg1 S2 C5 57.5(4) ?
O2 Hg1 S2 C5 176.3(10) ?
O3 Hg1 S2 C5 144.7(5) ?
O4 Hg1 S2 C5 156.0(5) ?
O1 Hg1 S2 C5 -16.4(5) ?
S1 Hg1 S2 C5 -30.6(4) ?
Cl1 Hg1 S2 C20 54.4(6) ?
Cl2 Hg1 S2 C20 -129.0(6) ?
O2 Hg1 S2 C20 -10.2(11) ?
O3 Hg1 S2 C20 -41.8(6) ?
O4 Hg1 S2 C20 -30.5(6) ?
O1 Hg1 S2 C20 157.1(6) ?
S1 Hg1 S2 C20 142.9(6) ?
Cl3 Hg2 S3 C23 -53.1(4) ?
Cl4 Hg2 S3 C23 121.6(4) ?
O6 Hg2 S3 C23 -150.2(5) ?
O7 Hg2 S3 C23 47(4) ?
O8 Hg2 S3 C23 45.3(5) ?
O5 Hg2 S3 C23 -134.7(5) ?
Cl3 Hg2 S3 C31 62.5(5) ?
Cl4 Hg2 S3 C31 -122.8(5) ?
O6 Hg2 S3 C31 -34.6(5) ?
O7 Hg2 S3 C31 162(4) ?
O8 Hg2 S3 C31 160.8(5) ?
O5 Hg2 S3 C31 -19.2(5) ?
Cl3 Hg2 S4 C25 64.2(5) ?
Cl4 Hg2 S4 C25 -113.5(5) ?
O6 Hg2 S4 C25 174.2(13) ?
O7 Hg2 S4 C25 151.1(5) ?
O8 Hg2 S4 C25 165.3(5) ?
O5 Hg2 S4 C25 -17.0(5) ?
S3 Hg2 S4 C25 -29.5(4) ?
Cl3 Hg2 S4 C40 -129.4(6) ?
Cl4 Hg2 S4 C40 52.9(6) ?
O6 Hg2 S4 C40 -19.4(14) ?
O7 Hg2 S4 C40 -42.6(7) ?
O8 Hg2 S4 C40 -28.3(7) ?
O5 Hg2 S4 C40 149.4(7) ?
S3 Hg2 S4 C40 136.8(6) ?
Cl1 Hg1 O1 C12 73.9(9) ?
Cl2 Hg1 O1 C12 -95.4(9) ?
O2 Hg1 O1 C12 155.9(10) ?
O3 Hg1 O1 C12 179.1(9) ?
O4 Hg1 O1 C12 -90(2) ?
S1 Hg1 O1 C12 -5.6(9) ?
Cl1 Hg1 O1 C13 -61.1(8) ?
Cl2 Hg1 O1 C13 129.6(8) ?
O2 Hg1 O1 C13 20.9(8) ?
O3 Hg1 O1 C13 44.1(9) ?
O4 Hg1 O1 C13 135(2) ?
S1 Hg1 O1 C13 -140.6(9) ?
Cl1 Hg1 O2 C15 -103.9(8) ?
Cl2 Hg1 O2 C15 77.5(8) ?
O3 Hg1 O2 C15 -5.5(7) ?
O4 Hg1 O2 C15 -21.9(8) ?
O1 Hg1 O2 C15 151.6(8) ?
S1 Hg1 O2 C15 169.4(7) ?
Cl1 Hg1 O2 C14 118.3(8) ?
Cl2 Hg1 O2 C14 -60.3(8) ?
O3 Hg1 O2 C14 -143.3(9) ?
O4 Hg1 O2 C14 -159.7(8) ?
O1 Hg1 O2 C14 13.8(8) ?
S1 Hg1 O2 C14 31.6(9) ?
Cl1 Hg1 O3 C16 57.7(7) ?
Cl2 Hg1 O3 C16 -131.7(7) ?
O2 Hg1 O3 C16 -27.4(7) ?
O4 Hg1 O3 C16 136.6(8) ?
O1 Hg1 O3 C16 -50.4(8) ?
S1 Hg1 O3 C16 -112(2) ?
Cl1 Hg1 O3 C17 -74.1(7) ?
Cl2 Hg1 O3 C17 96.5(7) ?
O2 Hg1 O3 C17 -159.2(8) ?
O4 Hg1 O3 C17 4.7(7) ?
O1 Hg1 O3 C17 177.8(7) ?
S1 Hg1 O3 C17 116(2) ?
Cl1 Hg1 O4 C19 -112.5(6) ?
Cl2 Hg1 O4 C19 57.0(6) ?
O2 Hg1 O4 C19 162.5(6) ?
O3 Hg1 O4 C19 146.0(6) ?
O1 Hg1 O4 C19 52(2) ?
S1 Hg1 O4 C19 -29.1(6) ?
Cl1 Hg1 O4 C18 130.5(6) ?
Cl2 Hg1 O4 C18 -60.0(6) ?
O2 Hg1 O4 C18 45.5(7) ?
O3 Hg1 O4 C18 28.9(6) ?
O1 Hg1 O4 C18 -65(2) ?
S1 Hg1 O4 C18 -146.1(6) ?
Cl3 Hg2 O5 C33 121.4(7) ?
Cl4 Hg2 O5 C33 -65.2(7) ?
O6 Hg2 O5 C33 22.4(7) ?
O7 Hg2 O5 C33 38.0(8) ?
O8 Hg2 O5 C33 -141.8(19) ?
S3 Hg2 O5 C33 -141.9(8) ?
Cl3 Hg2 O5 C32 -111.6(8) ?
Cl4 Hg2 O5 C32 61.8(8) ?
O6 Hg2 O5 C32 149.4(8) ?
O7 Hg2 O5 C32 165.0(8) ?
O8 Hg2 O5 C32 -15(2) ?
S3 Hg2 O5 C32 -14.9(7) ?
Cl3 Hg2 O6 C34 -66.5(8) ?
Cl4 Hg2 O6 C34 112.1(8) ?
O7 Hg2 O6 C34 -151.6(9) ?
O8 Hg2 O6 C34 -168.1(8) ?
O5 Hg2 O6 C34 14.2(8) ?
S3 Hg2 O6 C34 29.2(9) ?
Cl3 Hg2 O6 C35 67.4(8) ?
Cl4 Hg2 O6 C35 -114.0(8) ?
O7 Hg2 O6 C35 -17.7(8) ?
O8 Hg2 O6 C35 -34.2(9) ?
O5 Hg2 O6 C35 148.1(9) ?
S3 Hg2 O6 C35 163.1(8) ?
Cl3 Hg2 O7 C36 -113.1(8) ?
Cl4 Hg2 O7 C36 72.3(8) ?
O6 Hg2 O7 C36 -16.5(8) ?
O8 Hg2 O7 C36 148.4(9) ?
O5 Hg2 O7 C36 -31.6(9) ?
S3 Hg2 O7 C36 147(4) ?
Cl3 Hg2 O7 C37 118.0(8) ?
Cl4 Hg2 O7 C37 -56.6(8) ?
O6 Hg2 O7 C37 -145.4(9) ?
O8 Hg2 O7 C37 19.5(8) ?
O5 Hg2 O7 C37 -160.4(7) ?
S3 Hg2 O7 C37 18(5) ?
Cl3 Hg2 O8 C39 56.6(7) ?
Cl4 Hg2 O8 C39 -117.2(7) ?
O6 Hg2 O8 C39 157.4(7) ?
O7 Hg2 O8 C39 140.6(8) ?
O5 Hg2 O8 C39 -40(2) ?
S3 Hg2 O8 C39 -39.5(8) ?
Cl3 Hg2 O8 C38 -67.2(8) ?
Cl4 Hg2 O8 C38 119.1(8) ?
O6 Hg2 O8 C38 33.7(9) ?
O7 Hg2 O8 C38 16.8(8) ?
O5 Hg2 O8 C38 -163.3(18) ?
S3 Hg2 O8 C38 -163.2(7) ?
C8 C1 C2 C3 178.8(11) ?
C7 C1 C2 C3 -2.7(19) ?
C1 C2 C3 C4 -2(2) ?
C1 C2 C3 S1 177.5(9) ?
C1 C2 C3 Hg1 -110.2(14) ?
C11 S1 C3 C2 24.6(11) ?
Hg1 S1 C3 C2 127.1(9) ?
C11 S1 C3 C4 -155.6(9) ?
Hg1 S1 C3 C4 -53.0(8) ?
C11 S1 C3 Hg1 -102.5(5) ?
Cl1 Hg1 C3 C2 -163.3(12) ?
Cl2 Hg1 C3 C2 23.4(11) ?
O2 Hg1 C3 C2 -61.6(13) ?
O3 Hg1 C3 C2 68.3(14) ?
O4 Hg1 C3 C2 111.4(12) ?
O1 Hg1 C3 C2 -63.0(12) ?
S1 Hg1 C3 C2 -102.8(13) ?
Cl1 Hg1 C3 C4 66.7(7) ?
Cl2 Hg1 C3 C4 -106.7(7) ?
O2 Hg1 C3 C4 168.4(6) ?
O3 Hg1 C3 C4 -61.8(9) ?
O4 Hg1 C3 C4 -18.7(7) ?
O1 Hg1 C3 C4 166.9(7) ?
S1 Hg1 C3 C4 127.1(9) ?
Cl1 Hg1 C3 S1 -60.5(4) ?
Cl2 Hg1 C3 S1 126.2(4) ?
O2 Hg1 C3 S1 41.2(6) ?
O3 Hg1 C3 S1 171.1(4) ?
O4 Hg1 C3 S1 -145.8(4) ?
O1 Hg1 C3 S1 39.8(4) ?
C2 C3 C4 C5 1(2) ?
S1 C3 C4 C5 -178.5(11) ?
Hg1 C3 C4 C5 137.7(14) ?
C2 C3 C4 Hg1 -136.3(12) ?
S1 C3 C4 Hg1 43.8(6) ?
Cl1 Hg1 C4 C5 106.1(10) ?
Cl2 Hg1 C4 C5 -71.3(10) ?
O2 Hg1 C4 C5 -160.9(9) ?
O3 Hg1 C4 C5 3.4(12) ?
O4 Hg1 C4 C5 22.9(10) ?
O1 Hg1 C4 C5 -151.2(10) ?
S1 Hg1 C4 C5 -169.9(12) ?
Cl1 Hg1 C4 C3 -115.6(7) ?
Cl2 Hg1 C4 C3 67.0(6) ?
O2 Hg1 C4 C3 -22.6(12) ?
O3 Hg1 C4 C3 141.6(6) ?
O4 Hg1 C4 C3 161.2(7) ?
O1 Hg1 C4 C3 -13.0(7) ?
S1 Hg1 C4 C3 -31.6(6) ?
C3 C4 C5 C6 5(2) ?
Hg1 C4 C5 C6 126.3(11) ?
C3 C4 C5 S2 -177.1(9) ?
Hg1 C4 C5 S2 -55.7(14) ?
C20 S2 C5 C4 26.9(12) ?
Hg1 S2 C5 C4 31.4(9) ?
C20 S2 C5 C6 -154.9(8) ?
Hg1 S2 C5 C6 -150.4(9) ?
C4 C5 C6 C7 -7(2) ?
S2 C5 C6 C7 174.5(11) ?
C5 C6 C7 C1 1(2) ?
C8 C1 C7 C6 -176.9(12) ?
C2 C1 C7 C6 4.6(19) ?
C2 C1 C8 C10 -1.8(18) ?
C7 C1 C8 C10 179.6(12) ?
C2 C1 C8 C9 179.3(11) ?
C7 C1 C8 C9 .7(17) ?
C1 C8 C9 N1 -13E1(3) ?
C10 C8 C9 N1 5E1(3) ?
C1 C8 C10 N2 -16E1(5) ?
C9 C8 C10 N2 2E1(5) ?
C3 S1 C11 C12 160.8(9) ?
Hg1 S1 C11 C12 60.0(10) ?
C3 S1 C11 Hg1 100.8(4) ?
Cl1 Hg1 C11 C12 -71.6(8) ?
Cl2 Hg1 C11 C12 120.2(8) ?
O2 Hg1 C11 C12 19.3(8) ?
O3 Hg1 C11 C12 63.7(10) ?
O4 Hg1 C11 C12 -170.0(7) ?
O1 Hg1 C11 C12 18.8(7) ?
S1 Hg1 C11 C12 -122.0(11) ?
Cl1 Hg1 C11 S1 50.4(5) ?
Cl2 Hg1 C11 S1 -117.8(5) ?
O2 Hg1 C11 S1 141.4(4) ?
O3 Hg1 C11 S1 -174.3(4) ?
O4 Hg1 C11 S1 -47.9(7) ?
O1 Hg1 C11 S1 140.9(8) ?
C13 O1 C12 C11 176.2(11) ?
Hg1 O1 C12 C11 43.4(14) ?
C13 O1 C12 Hg1 132.8(14) ?
S1 C11 C12 O1 -71.0(13) ?
Hg1 C11 C12 O1 -25.4(8) ?
S1 C11 C12 Hg1 -45.6(7) ?
Cl1 Hg1 C12 O1 -108.9(9) ?
Cl2 Hg1 C12 O1 82.7(9) ?
O2 Hg1 C12 O1 -21.6(9) ?
O3 Hg1 C12 O1 -1.1(11) ?
O4 Hg1 C12 O1 159.8(8) ?
S1 Hg1 C12 O1 172.8(11) ?
Cl1 Hg1 C12 C11 112.5(8) ?
Cl2 Hg1 C12 C11 -56.0(8) ?
O2 Hg1 C12 C11 -160.3(8) ?
O3 Hg1 C12 C11 -139.8(7) ?
O4 Hg1 C12 C11 21.1(14) ?
O1 Hg1 C12 C11 -138.7(14) ?
S1 Hg1 C12 C11 34.1(7) ?
C12 O1 C13 C14 166.6(11) ?
Hg1 O1 C13 C14 -52.2(12) ?
C12 O1 C13 Hg1 -141.2(11) ?
Cl1 Hg1 C13 O1 121.1(8) ?
Cl2 Hg1 C13 O1 -50.2(8) ?
O2 Hg1 C13 O1 -151.7(11) ?
O3 Hg1 C13 O1 -141.5(8) ?
O4 Hg1 C13 O1 -166.0(7) ?
S1 Hg1 C13 O1 33.9(8) ?
Cl1 Hg1 C13 C14 -109.4(8) ?
Cl2 Hg1 C13 C14 79.3(8) ?
O2 Hg1 C13 C14 -22.2(7) ?
O3 Hg1 C13 C14 -12.0(9) ?
O4 Hg1 C13 C14 -36.4(15) ?
O1 Hg1 C13 C14 129.5(13) ?
S1 Hg1 C13 C14 163.4(9) ?
C15 O2 C14 C13 172.8(11) ?
Hg1 O2 C14 C13 -47.3(13) ?
C15 O2 C14 Hg1 -139.8(11) ?
O1 C13 C14 O2 69.0(15) ?
Hg1 C13 C14 O2 29.5(8) ?
O1 C13 C14 Hg1 39.5(10) ?
Cl1 Hg1 C14 O2 -63.0(8) ?
Cl2 Hg1 C14 O2 122.0(8) ?
O3 Hg1 C14 O2 32.5(8) ?
O4 Hg1 C14 O2 27.7(11) ?
O1 Hg1 C14 O2 -161.5(11) ?
S1 Hg1 C14 O2 -151.9(8) ?
Cl1 Hg1 C14 C13 72.6(8) ?
Cl2 Hg1 C14 C13 -102.5(8) ?
O2 Hg1 C14 C13 135.6(14) ?
O3 Hg1 C14 C13 168.1(9) ?
O4 Hg1 C14 C13 163.2(7) ?
O1 Hg1 C14 C13 -25.9(7) ?
S1 Hg1 C14 C13 -16.3(8) ?
C14 O2 C15 C16 176.4(10) ?
Hg1 O2 C15 C16 36.1(12) ?
C14 O2 C15 Hg1 140.2(11) ?
Cl1 Hg1 C15 O2 76.6(7) ?
Cl2 Hg1 C15 O2 -106.1(7) ?
O3 Hg1 C15 O2 172.7(10) ?
O4 Hg1 C15 O2 161.0(7) ?
O1 Hg1 C15 O2 -25.0(7) ?
S1 Hg1 C15 O2 -14.1(9) ?
Cl1 Hg1 C15 C16 -68.0(7) ?
Cl2 Hg1 C15 C16 109.3(7) ?
O2 Hg1 C15 C16 -144.6(12) ?
O3 Hg1 C15 C16 28.1(6) ?
O4 Hg1 C15 C16 16.4(7) ?
O1 Hg1 C15 C16 -169.6(8) ?
S1 Hg1 C15 C16 -158.7(6) ?
C17 O3 C16 C15 -168.2(10) ?
Hg1 O3 C16 C15 58.2(10) ?
C17 O3 C16 Hg1 133.6(10) ?
O2 C15 C16 O3 -63.7(13) ?
Hg1 C15 C16 O3 -39.4(8) ?
O2 C15 C16 Hg1 -24.2(8) ?
Cl1 Hg1 C16 O3 -122.6(7) ?
Cl2 Hg1 C16 O3 50.4(8) ?
O2 Hg1 C16 O3 143.4(9) ?
O4 Hg1 C16 O3 -37.9(7) ?
O1 Hg1 C16 O3 136.2(7) ?
S1 Hg1 C16 O3 168.2(5) ?
Cl1 Hg1 C16 C15 111.8(7) ?
Cl2 Hg1 C16 C15 -75.2(7) ?
O2 Hg1 C16 C15 17.7(6) ?
O3 Hg1 C16 C15 -125.7(11) ?
O4 Hg1 C16 C15 -163.6(7) ?
O1 Hg1 C16 C15 10.5(8) ?
S1 Hg1 C16 C15 42.5(11) ?
C16 O3 C17 C18 -169.0(10) ?
Hg1 O3 C17 C18 -38.9(11) ?
C16 O3 C17 Hg1 -130.1(11) ?
Cl1 Hg1 C17 O3 107.3(7) ?
Cl2 Hg1 C17 O3 -83.9(7) ?
O2 Hg1 C17 O3 18.5(7) ?
O4 Hg1 C17 O3 -173.6(9) ?
O1 Hg1 C17 O3 -3.0(9) ?
S1 Hg1 C17 O3 -167.4(5) ?
Cl1 Hg1 C17 C18 -109.8(7) ?
Cl2 Hg1 C17 C18 59.0(7) ?
O2 Hg1 C17 C18 161.4(7) ?
O3 Hg1 C17 C18 142.9(12) ?
O4 Hg1 C17 C18 -30.7(6) ?
O1 Hg1 C17 C18 139.9(6) ?
S1 Hg1 C17 C18 -24.5(11) ?
C19 O4 C18 C17 -173.8(9) ?
Hg1 O4 C18 C17 -61.5(10) ?
C19 O4 C18 Hg1 -112.3(9) ?
O3 C17 C18 O4 71.9(12) ?
Hg1 C17 C18 O4 46.3(7) ?
O3 C17 C18 Hg1 25.6(8) ?
Cl1 Hg1 C18 O4 -49.9(6) ?
Cl2 Hg1 C18 O4 118.5(6) ?
O2 Hg1 C18 O4 -141.0(6) ?
O3 Hg1 C18 O4 -140.6(8) ?
O1 Hg1 C18 O4 167.4(5) ?
S1 Hg1 C18 O4 46.2(8) ?
Cl1 Hg1 C18 C17 72.1(7) ?
Cl2 Hg1 C18 C17 -119.6(7) ?
O2 Hg1 C18 C17 -19.0(7) ?
O3 Hg1 C18 C17 -18.7(6) ?
O4 Hg1 C18 C17 122.0(11) ?
O1 Hg1 C18 C17 -70.6(10) ?
S1 Hg1 C18 C17 168.2(5) ?
C18 O4 C19 C20 -162.8(10) ?
Hg1 O4 C19 C20 86.2(9) ?
C18 O4 C19 Hg1 111.0(9) ?
Cl1 Hg1 C19 O4 66.8(6) ?
Cl2 Hg1 C19 O4 -121.4(6) ?
O2 Hg1 C19 O4 -24.7(8) ?
O3 Hg1 C19 O4 -29.8(6) ?
O1 Hg1 C19 O4 -169.3(5) ?
S1 Hg1 C19 O4 154.8(5) ?
Cl1 Hg1 C19 C20 -40.3(6) ?
Cl2 Hg1 C19 C20 131.4(7) ?
O2 Hg1 C19 C20 -131.9(6) ?
O3 Hg1 C19 C20 -137.0(7) ?
O4 Hg1 C19 C20 -107.2(9) ?
O1 Hg1 C19 C20 83.6(9) ?
S1 Hg1 C19 C20 47.6(7) ?
O4 C19 C20 S2 -167.4(7) yes
Hg1 C19 C20 S2 -114.2(6) ?
C5 S2 C20 C19 73.4(10) ?
Hg1 S2 C20 C19 67.4(8) ?
C28 C21 C22 C23 -171.9(12) ?
C27 C21 C22 C23 8.0(19) ?
C21 C22 C23 C24 -1(2) ?
C21 C22 C23 S3 173.6(9) ?
C21 C22 C23 Hg2 -121.2(13) ?
C31 S3 C23 C22 18.4(11) ?
Hg2 S3 C23 C22 134.1(9) ?
C31 S3 C23 C24 -166.0(8) ?
Hg2 S3 C23 C24 -50.3(8) ?
C31 S3 C23 Hg2 -115.7(5) ?
Cl3 Hg2 C23 C22 31.7(13) ?
Cl4 Hg2 C23 C22 -151.7(13) ?
O6 Hg2 C23 C22 -52.0(14) ?
O7 Hg2 C23 C22 90.6(14) ?
O8 Hg2 C23 C22 126.9(13) ?
O5 Hg2 C23 C22 -55.3(13) ?
S3 Hg2 C23 C22 -93.5(14) ?
Cl3 Hg2 C23 C24 -105.1(7) ?
Cl4 Hg2 C23 C24 71.5(7) ?
O6 Hg2 C23 C24 171.2(6) ?
O7 Hg2 C23 C24 -46.2(10) ?
O8 Hg2 C23 C24 -9.9(7) ?
O5 Hg2 C23 C24 167.9(7) ?
S3 Hg2 C23 C24 129.7(9) ?
Cl3 Hg2 C23 S3 125.2(4) ?
Cl4 Hg2 C23 S3 -58.2(4) ?
O6 Hg2 C23 S3 41.5(6) ?
O7 Hg2 C23 S3 -175.9(4) ?
O8 Hg2 C23 S3 -139.6(4) ?
O5 Hg2 C23 S3 38.2(4) ?
C22 C23 C24 C25 -4(2) ?
S3 C23 C24 C25 -179.3(11) ?
Hg2 C23 C24 C25 142.7(13) ?
C22 C23 C24 Hg2 -146.9(12) ?
S3 C23 C24 Hg2 37.9(6) ?
Cl3 Hg2 C24 C25 -70.2(10) ?
Cl4 Hg2 C24 C25 108.7(10) ?
O6 Hg2 C24 C25 -158.1(9) ?
O7 Hg2 C24 C25 10.1(12) ?
O8 Hg2 C24 C25 28.1(10) ?
O5 Hg2 C24 C25 -153.6(10) ?
S3 Hg2 C24 C25 -171.3(12) ?
Cl3 Hg2 C24 C23 71.5(7) ?
Cl4 Hg2 C24 C23 -109.5(7) ?
O6 Hg2 C24 C23 -16.4(11) ?
O7 Hg2 C24 C23 151.8(6) ?
O8 Hg2 C24 C23 169.8(7) ?
O5 Hg2 C24 C23 -11.9(7) ?
S3 Hg2 C24 C23 -29.6(6) ?
C23 C24 C25 C26 2(2) ?
Hg2 C24 C25 C26 128.1(11) ?
C23 C24 C25 S4 -179.0(10) ?
Hg2 C24 C25 S4 -52.5(14) ?
C40 S4 C25 C24 18.7(12) ?
Hg2 S4 C25 C24 28.4(9) ?
C40 S4 C25 C26 -161.8(9) ?
Hg2 S4 C25 C26 -152.2(10) ?
C24 C25 C26 C27 1(2) ?
S4 C25 C26 C27 -178.4(12) ?
C25 C26 C27 C21 4(3) ?
C28 C21 C27 C26 170.5(14) ?
C22 C21 C27 C26 -9(2) ?
C27 C21 C28 C30 -177.2(12) ?
C22 C21 C28 C30 2.7(18) ?
C27 C21 C28 C29 -.2(18) ?
C22 C21 C28 C29 179.7(11) ?
C21 C28 C29 N3 9E1(2) ?
C30 C28 C29 N3 -9E1(2) ?
C21 C28 C30 N4 3E1(7) ?
C29 C28 C30 N4 -14E1(7) ?
C23 S3 C31 C32 166.3(8) ?
Hg2 S3 C31 C32 53.1(9) ?
C33 O5 C32 C31 173.6(10) ?
Hg2 O5 C32 C31 52.6(12) ?
C33 O5 C32 Hg2 121.1(11) ?
S3 C31 C32 O5 -68.3(11) ?
S3 C31 C32 Hg2 -36.7(6) ?
Cl3 Hg2 C32 O5 67.7(8) ?
Cl4 Hg2 C32 O5 -119.1(8) ?
O6 Hg2 C32 O5 -27.3(8) ?
O7 Hg2 C32 O5 -19.9(10) ?
O8 Hg2 C32 O5 175.8(7) ?
S3 Hg2 C32 O5 160.7(9) ?
Cl3 Hg2 C32 C31 -62.8(7) ?
Cl4 Hg2 C32 C31 110.4(7) ?
O6 Hg2 C32 C31 -157.7(7) ?
O7 Hg2 C32 C31 -150.3(6) ?
O8 Hg2 C32 C31 45.3(11) ?
O5 Hg2 C32 C31 -130.4(12) ?
S3 Hg2 C32 C31 30.2(6) ?
C32 O5 C33 C34 173.4(10) ?
Hg2 O5 C33 C34 -54.5(10) ?
C32 O5 C33 Hg2 -132.0(10) ?
Cl3 Hg2 C33 O5 -58.7(7) ?
Cl4 Hg2 C33 O5 115.8(7) ?
O6 Hg2 C33 O5 -149.4(9) ?
O7 Hg2 C33 O5 -148.1(7) ?
O8 Hg2 C33 O5 165.8(7) ?
S3 Hg2 C33 O5 32.6(7) ?
Cl3 Hg2 C33 C34 67.7(7) ?
Cl4 Hg2 C33 C34 -117.8(7) ?
O6 Hg2 C33 C34 -23.0(7) ?
O7 Hg2 C33 C34 -21.7(8) ?
O8 Hg2 C33 C34 -67.7(13) ?
O5 Hg2 C33 C34 126.4(12) ?
S3 Hg2 C33 C34 159.0(8) ?
C35 O6 C34 C33 175.7(11) ?
Hg2 O6 C34 C33 -50.1(12) ?
C35 O6 C34 Hg2 -134.2(12) ?
O5 C33 C34 O6 75.5(13) ?
Hg2 C33 C34 O6 30.3(8) ?
O5 C33 C34 Hg2 45.2(9) ?
Cl3 Hg2 C34 O6 113.8(8) ?
Cl4 Hg2 C34 O6 -69.7(8) ?
O7 Hg2 C34 O6 25.7(8) ?
O8 Hg2 C34 O6 17.3(11) ?
O5 Hg2 C34 O6 -161.0(10) ?
S3 Hg2 C34 O6 -154.0(8) ?
Cl3 Hg2 C34 C33 -112.9(7) ?
Cl4 Hg2 C34 C33 63.6(7) ?
O6 Hg2 C34 C33 133.3(13) ?
O7 Hg2 C34 C33 159.1(8) ?
O8 Hg2 C34 C33 150.6(7) ?
O5 Hg2 C34 C33 -27.7(6) ?
S3 Hg2 C34 C33 -20.6(8) ?
C34 O6 C35 C36 -174.3(11) ?
Hg2 O6 C35 C36 48.6(13) ?
C34 O6 C35 Hg2 137.0(11) ?
Cl3 Hg2 C35 O6 -112.8(8) ?
Cl4 Hg2 C35 O6 68.2(8) ?
O7 Hg2 C35 O6 156.5(10) ?
O8 Hg2 C35 O6 151.6(7) ?
O5 Hg2 C35 O6 -27.9(8) ?
S3 Hg2 C35 O6 -23.0(10) ?
Cl3 Hg2 C35 C36 113.9(8) ?
Cl4 Hg2 C35 C36 -65.1(8) ?
O6 Hg2 C35 C36 -133.3(13) ?
O7 Hg2 C35 C36 23.2(7) ?
O8 Hg2 C35 C36 18.3(9) ?
O5 Hg2 C35 C36 -161.3(8) ?
S3 Hg2 C35 C36 -156.3(6) ?
C37 O7 C36 C35 177.4(10) ?
Hg2 O7 C36 C35 47.6(12) ?
C37 O7 C36 Hg2 129.8(11) ?
O6 C35 C36 O7 -65.9(15) ?
Hg2 C35 C36 O7 -33.2(8) ?
O6 C35 C36 Hg2 -32.6(9) ?
Cl3 Hg2 C36 O7 67.6(8) ?
Cl4 Hg2 C36 O7 -108.7(8) ?
O6 Hg2 C36 O7 158.2(10) ?
O8 Hg2 C36 O7 -27.9(8) ?
O5 Hg2 C36 O7 153.5(7) ?
S3 Hg2 C36 O7 -176.0(5) ?
Cl3 Hg2 C36 C35 -66.7(8) ?
Cl4 Hg2 C36 C35 116.9(8) ?
O6 Hg2 C36 C35 23.8(7) ?
O7 Hg2 C36 C35 -134.4(13) ?
O8 Hg2 C36 C35 -162.3(8) ?
O5 Hg2 C36 C35 19.1(9) ?
S3 Hg2 C36 C35 49.7(12) ?
C36 O7 C37 C38 176.9(11) ?
Hg2 O7 C37 C38 -54.8(12) ?
C36 O7 C37 Hg2 -128.3(11) ?
Cl3 Hg2 C37 O7 -63.0(8) ?
Cl4 Hg2 C37 O7 123.5(8) ?
O6 Hg2 C37 O7 31.2(8) ?
O8 Hg2 C37 O7 -153.8(10) ?
O5 Hg2 C37 O7 28.5(10) ?
S3 Hg2 C37 O7 -178.1(5) ?
Cl3 Hg2 C37 C38 65.1(8) ?
Cl4 Hg2 C37 C38 -108.4(8) ?
O6 Hg2 C37 C38 159.3(8) ?
O7 Hg2 C37 C38 128.1(12) ?
O8 Hg2 C37 C38 -25.7(7) ?
O5 Hg2 C37 C38 156.5(7) ?
S3 Hg2 C37 C38 -50.0(11) ?
C39 O8 C38 C37 -170.9(11) ?
Hg2 O8 C38 C37 -51.0(11) ?
C39 O8 C38 Hg2 -120.0(11) ?
O7 C37 C38 O8 73.8(13) ?
Hg2 C37 C38 O8 38.9(9) ?
O7 C37 C38 Hg2 34.9(8) ?
Cl3 Hg2 C38 O8 113.5(8) ?
Cl4 Hg2 C38 O8 -59.7(8) ?
O6 Hg2 C38 O8 -151.9(7) ?
O7 Hg2 C38 O8 -157.1(10) ?
O5 Hg2 C38 O8 172.9(8) ?
S3 Hg2 C38 O8 22.2(10) ?
Cl3 Hg2 C38 C37 -116.0(8) ?
Cl4 Hg2 C38 C37 70.8(8) ?
O6 Hg2 C38 C37 -21.4(8) ?
O7 Hg2 C38 C37 -26.6(7) ?
O8 Hg2 C38 C37 130.5(12) ?
O5 Hg2 C38 C37 -56.6(14) ?
S3 Hg2 C38 C37 152.7(6) ?
C38 O8 C39 C40 -148.7(11) ?
Hg2 O8 C39 C40 92.6(10) ?
C38 O8 C39 Hg2 118.7(11) ?
Cl3 Hg2 C39 O8 -123.6(7) ?
Cl4 Hg2 C39 O8 61.4(7) ?
O6 Hg2 C39 O8 -32.8(10) ?
O7 Hg2 C39 O8 -34.9(7) ?
O5 Hg2 C39 O8 170.5(6) ?
S3 Hg2 C39 O8 144.5(7) ?
Cl3 Hg2 C39 C40 134.3(8) ?
Cl4 Hg2 C39 C40 -40.7(8) ?
O6 Hg2 C39 C40 -134.9(7) ?
O7 Hg2 C39 C40 -137.0(9) ?
O8 Hg2 C39 C40 -102.1(12) ?
O5 Hg2 C39 C40 68.4(11) ?
S3 Hg2 C39 C40 42.4(8) ?
O8 C39 C40 S4 -163.7(8) yes
Hg2 C39 C40 S4 -112.2(7) ?
C25 S4 C40 C39 75.3(10) ?
Hg2 S4 C40 C39 62.7(8) ?
